data_7252150
loop_
_publ_author_name
'Listkowski, Arkadiusz'
'Luboradzki, Roman'
'Gil, Micha\/l'
'Gorski, Aleksander'
'Waluk, Jacek'

_publ_section_title
;
 A minor substituent modification leads to a large change in photophysics:
 9,20-dialkyl-substituted porphycenes
;
_journal_name_full 'Physical Chemistry Chemical Physics'
_journal_paper_doi 10.1039/D6CP01735E
_journal_year 2026
_chemical_formula_moiety 'C32 H34 N4'
_chemical_formula_sum 'C32 H34 N4'
_chemical_formula_weight 474.654
_space_group_crystal_system monoclinic
_space_group_IT_number 14
_space_group_name_Hall '-P 2ybc'
_space_group_name_H-M_alt 'P 1 21/c 1'
_symmetry_Int_Tables_number 14
_atom_sites_solution_primary iterative
_audit_creation_date 2026-01-15
_audit_creation_method
;
Olex2 1.5
(compiled 2025.07.13 svn.rb7424aed for OlexSys, GUI svn.r7314)
;
_audit_update_record
;
2026-04-10 deposited with the CCDC.	2026-06-23 downloaded from the CCDC.
;
_cell_angle_alpha 90
_cell_angle_beta 97.9070(19)
_cell_angle_gamma 90
_cell_formula_units_Z 4
_cell_length_a 17.1359(4)
_cell_length_b 11.9187(3)
_cell_length_c 12.2407(3)
_cell_measurement_reflns_used 5295
_cell_measurement_temperature 100.01(11)
_cell_measurement_theta_max 70.1230
_cell_measurement_theta_min 5.1980
_cell_volume 2476.24(11)
_computing_cell_refinement 'CrysAlisPro 1.171.40.84a (Rigaku OD, 2020)'
_computing_data_collection 'CrysAlisPro 1.171.40.84a (Rigaku OD, 2020)'
_computing_data_reduction 'CrysAlisPro 1.171.40.84a (Rigaku OD, 2020)'
_computing_molecular_graphics 'Olex2 1.5 (Dolomanov et al., 2009)'
_computing_publication_material 'Olex2 1.5 (Dolomanov et al., 2009)'
_computing_structure_refinement 'olex2.refine 1.5 (Bourhis et al., 2015)'
_computing_structure_solution 'olex2.solve 1.5 (Bourhis et al., 2015)'
_diffrn_ambient_environment N~2~
_diffrn_ambient_temperature 100.01(11)
_diffrn_detector 'CCD plate'
_diffrn_detector_area_resol_mean 16.2974
_diffrn_detector_type Eos
_diffrn_measured_fraction_theta_full 1.0000
_diffrn_measured_fraction_theta_max 0.9970
_diffrn_measurement_details
;
List of Runs (angles in degrees, time in seconds):

  # Type    Start    End  Width  t~exp~   \w     \q     \k     \f   Frames
#--------------------------------------------------------------------------
  1  \w    -14.00  14.00   1.00   10.00    --    0.00  77.00 120.00   28
  2  \w    -30.00   6.00   1.00   10.00    --    0.00  77.00 -60.00   36
  3  \w     14.00  39.00   1.00   10.00    --    0.00  77.00 -60.00   25
  4  \w     37.00 125.00   1.00   20.00    --   54.00  37.00 -90.00   88
  5  \w     50.00  76.00   1.00   20.00    --   54.00-125.00  30.00   26
  6  \w    -15.00  74.00   1.00   20.00    --   54.00 -57.00 120.00   89
  7  \w     46.00 119.00   1.00   20.00    --   54.00  57.00   0.00   73
  8  \w     97.00 122.00   1.00   20.00    --   54.00  57.00 -90.00   25
  9  \w     87.00 134.00   1.00   27.50    --  108.00  50.00 -60.00   47
 10  \w     89.00 115.00   1.00   27.50    --  108.00  63.00  30.00   26
 11  \w     62.00  88.00   1.00   27.50    --  108.00-111.00 -30.00   26
 12  \w    104.00 129.00   1.00   27.50    --  108.00 -63.00  60.00   25
 13  \w    104.00 176.00   1.00   27.50    --  108.00  77.00-150.00   72
 14  \w    103.00 142.00   1.00   27.50    --  108.00  77.00-180.00   39
 15  \w    134.00 178.00   1.00   27.50    --  108.00 111.00 120.00   44
 16  \w     82.00 107.00   1.00   27.50    --  108.00 -37.00 -30.00   25
 17  \w     65.00 103.00   1.00   27.50    --  108.00 -63.00-180.00   38
 18  \w    114.00 177.00   1.00   27.50    --  108.00  50.00 150.00   63
 19  \w    119.00 151.00   1.00   27.50    --  108.00  37.00  60.00   32
 20  \w     36.00 106.00   1.00   27.50    --  108.00 -91.00 120.00   70
 21  \w     44.00 107.00   1.00   27.50    --  108.00 -37.00  90.00   63
 22  \w     50.00  88.00   1.00   27.50    --  108.00-111.00  30.00   38
 23  \w    105.00 145.00   1.00   27.50    --  108.00 111.00  90.00   40
 24  \w    109.00 134.00   1.00   27.50    --  108.00  63.00  90.00   25
 25  \w    102.00 131.00   1.00   27.50    --  108.00  50.00-180.00   29
 26  \w     75.00 125.00   1.00   27.50    --  108.00 -50.00 120.00   50
 27  \w     65.00 140.00   1.00   27.50    --  108.00 178.00-150.00   75
;
_diffrn_measurement_device 'four-circle diffractometer'
_diffrn_measurement_device_type 'SuperNova, Dual, Cu at home/near, Eos'
_diffrn_measurement_method '\w scans'
_diffrn_orient_matrix_type 'CrysAlisPro convention (1999,Acta A55,543-557)'
_diffrn_orient_matrix_UB_11 -0.0145589000
_diffrn_orient_matrix_UB_12 0.1040738000
_diffrn_orient_matrix_UB_13 -0.0748771000
_diffrn_orient_matrix_UB_21 -0.0880879000
_diffrn_orient_matrix_UB_22 -0.0303294000
_diffrn_orient_matrix_UB_23 -0.0244903000
_diffrn_orient_matrix_UB_31 -0.0164841000
_diffrn_orient_matrix_UB_32 0.0705191000
_diffrn_orient_matrix_UB_33 0.0996031000
_diffrn_radiation_monochromator mirror
_diffrn_radiation_probe x-ray
_diffrn_radiation_type 'Cu K\a'
_diffrn_radiation_wavelength 1.54184
_diffrn_reflns_av_R_equivalents 0.0356
_diffrn_reflns_av_unetI/netI 0.0396
_diffrn_reflns_Laue_measured_fraction_full 1.0000
_diffrn_reflns_Laue_measured_fraction_max 0.9970
_diffrn_reflns_limit_h_max 20
_diffrn_reflns_limit_h_min -20
_diffrn_reflns_limit_k_max 14
_diffrn_reflns_limit_k_min -13
_diffrn_reflns_limit_l_max 14
_diffrn_reflns_limit_l_min -13
_diffrn_reflns_number 13270
_diffrn_reflns_point_group_measured_fraction_full 1.0000
_diffrn_reflns_point_group_measured_fraction_max 0.9970
_diffrn_reflns_theta_full 67.6840
_diffrn_reflns_theta_max 69.96
_diffrn_reflns_theta_min 2.60
_diffrn_source 'micro-focus sealed X-ray tube'
_diffrn_source_type 'SuperNova (Cu) X-ray Source'
_exptl_absorpt_coefficient_mu 0.580
_exptl_absorpt_correction_T_max 1.00000
_exptl_absorpt_correction_T_min 0.62508
_exptl_absorpt_correction_type multi-scan
_exptl_absorpt_process_details
;
CrysAlisPro 1.171.40.84a (Rigaku Oxford Diffraction, 2020)
Empirical absorption correction using spherical harmonics,
implemented in SCALE3 ABSPACK scaling algorithm.
;
_exptl_crystal_colour violet
_exptl_crystal_colour_primary violet
_exptl_crystal_density_diffrn 1.273
_exptl_crystal_description plate
_exptl_crystal_F_000 1018.978
_exptl_crystal_size_max 0.1
_exptl_crystal_size_mid 0.1
_exptl_crystal_size_min 0.01
_refine_diff_density_max 0.2085
_refine_diff_density_min -0.3507
_refine_diff_density_rms 0.0657
_refine_ls_d_res_high 0.8206
_refine_ls_d_res_low 16.9730
_refine_ls_goodness_of_fit_ref 1.0446
_refine_ls_hydrogen_treatment mixed
_refine_ls_matrix_type full
_refine_ls_number_constraints 91
_refine_ls_number_parameters 395
_refine_ls_number_reflns 4679
_refine_ls_number_restraints 0
_refine_ls_restrained_S_all 1.0446
_refine_ls_R_factor_all 0.0494
_refine_ls_R_factor_gt 0.0391
_refine_ls_shift/su_max 0.0001
_refine_ls_shift/su_mean 0.0000
_refine_ls_structure_factor_coef Fsqd
_refine_ls_weighting_details 'w=1/[\s^2^(Fo^2^)+(0.0492P)^2^+0.5156P] where P=(Fo^2^+2Fc^2^)/3'
_refine_ls_weighting_scheme calc
_refine_ls_wR_factor_gt 0.0949
_refine_ls_wR_factor_ref 0.1013
_reflns_Friedel_coverage 0.0
_reflns_limit_h_max 20
_reflns_limit_h_min -20
_reflns_limit_k_max 14
_reflns_limit_k_min 0
_reflns_limit_l_max 14
_reflns_limit_l_min 0
_reflns_number_gt 3904
_reflns_number_total 4679
_reflns_threshold_expression I>=2u(I)
_cod_data_source_file d6cp01735e2.cif
_cod_data_source_block AL1418_01
_cod_original_cell_volume 2476.23(9)
_cod_database_code 7252150
_chemical_oxdiff_formula 'C10 H10 N4'
_reflns_odcompleteness_completeness 92.38
_reflns_odcompleteness_iscentric 1
_reflns_odcompleteness_theta 74.33
_olex2_refinement_description
;
1. Fixed Uiso
 At 1.2 times of:
  All C(H) groups, All C(H,H) groups, All C(H,H,H,H) groups
2. Uiso/Uaniso restraints and constraints
Uanis(C21) = Uanis(C22) = Uanis(C23) = Uanis(C24) = Uanis(C25) = Uanis(C26)
3. Others
 Sof(C21A)=Sof(H21A)=Sof(C22A)=Sof(H22c)=Sof(H22d)=Sof(C23A)=Sof(H23c)=
 Sof(H23d)=Sof(C24A)=Sof(H24c)=Sof(H24d)=Sof(C25A)=Sof(H25c)=Sof(H25d)=
 Sof(C26A)=Sof(H26c)=Sof(H26d)=1-FVAR(1)
 Sof(C21)=Sof(H21)=Sof(C22)=Sof(H22a)=Sof(H22b)=Sof(C23)=Sof(H23a)=Sof(H23b)=
 Sof(C24)=Sof(H24a)=Sof(H24b)=Sof(C25)=Sof(H25a)=Sof(H25b)=Sof(C26)=Sof(H26a)=
 Sof(H26b)=FVAR(1)
 Sof(H27a)=Sof(H30c)=Sof(H30d)=Sof(C28)=Sof(H28c)=Sof(H28d)=Sof(C29)=Sof(H29c)=
 Sof(H29d)=Sof(C31)=Sof(H31c)=Sof(H31d)=Sof(C32)=Sof(H32c)=Sof(H32d)=1-FVAR(2)
 Sof(H27)=Sof(H30a)=Sof(H30b)=Sof(C28A)=Sof(H28a)=Sof(H28b)=Sof(C29A)=
 Sof(H29a)=Sof(H29b)=Sof(C31A)=Sof(H31a)=Sof(H31b)=Sof(C32A)=Sof(H32a)=
 Sof(H32b)=FVAR(2)
4.a Ternary CH refined with riding coordinates:
 C27(H27), C27(H27a), C21(H21), C21A(H21A)
4.b Secondary CH2 refined with riding coordinates:
 C30(H30a,H30b), C30(H30c,H30d), C22(H22a,H22b), C23(H23a,H23b), C24(H24a,
 H24b), C25(H25a,H25b), C26(H26a,H26b), C22A(H22c,H22d), C23A(H23c,H23d),
 C24A(H24c,H24d), C25A(H25c,H25d), C26A(H26c,H26d), C28A(H28a,H28b), C29A(H29a,
 H29b), C31A(H31a,H31b), C32A(H32a,H32b), C28(H28c,H28d), C29(H29c,H29d),
 C31(H31c,H31d), C32(H32c,H32d)
4.c Aromatic/amide H refined with riding coordinates:
 C1(H1), C3(H3), C4(H4a), C7(H7), C8(H8), C10(H10), C13(H13), C14(H14),
 C17(H17), C18(H18)
;
_olex2_submission_special_instructions 'No special instructions were received'
_oxdiff_exptl_absorpt_empirical_details
;
Empirical correction (ABSPACK) includes:
- Absorption correction using spherical harmonics
- Frame scaling
;
_oxdiff_exptl_absorpt_empirical_full_max 1.943
_oxdiff_exptl_absorpt_empirical_full_min 0.548

loop_
_space_group_symop_id
_space_group_symop_operation_xyz
1 x,y,z
2 -x,y+1/2,-z+1/2
3 -x,-y,-z
4 x,-y-1/2,z-1/2

loop_
_atom_site_label
_atom_site_type_symbol
_atom_site_fract_x
_atom_site_fract_y
_atom_site_fract_z
_atom_site_U_iso_or_equiv
_atom_site_adp_type
_atom_site_occupancy
_atom_site_refinement_flags_posn
_atom_site_refinement_flags_occupancy
_atom_site_disorder_group
N1 N 0.59816(6) 0.44308(9) 0.11753(8) 0.0226(2) Uani 1.000000 . . .
N2 N 0.44306(6) 0.48786(9) 0.15395(8) 0.0205(2) Uani 1.000000 . . .
H2 H 0.4426(9) 0.4179(15) 0.1134(14) 0.038(5) Uiso 1.000000 . . .
N3 N 0.39896(6) 0.30257(9) 0.05379(8) 0.0210(2) Uani 1.000000 . . .
N4 N 0.55859(6) 0.26035(9) 0.00983(8) 0.0231(2) Uani 1.000000 . . .
H4 H 0.5601(10) 0.3323(16) 0.0522(15) 0.049(5) Uiso 1.000000 . . .
C1 C 0.72180(8) 0.36109(12) 0.06823(11) 0.0296(3) Uani 1.000000 . . .
H1 H 0.77679(8) 0.37593(12) 0.07917(11) 0.0355(4) Uiso 1.000000 R . .
C2 C 0.67776(7) 0.44208(12) 0.11789(10) 0.0254(3) Uani 1.000000 . . .
C3 C 0.71139(8) 0.54034(13) 0.17619(11) 0.0297(3) Uani 1.000000 . . .
H3 H 0.76566(8) 0.55968(13) 0.18891(11) 0.0356(4) Uiso 1.000000 R . .
C4 C 0.65134(8) 0.59962(12) 0.20928(10) 0.0265(3) Uani 1.000000 . . .
H4a H 0.65498(8) 0.66835(12) 0.24896(10) 0.0318(3) Uiso 1.000000 R . .
C5 C 0.58068(7) 0.53677(11) 0.17178(10) 0.0216(3) Uani 1.000000 . . .
C6 C 0.50282(7) 0.55979(10) 0.18882(10) 0.0210(3) Uani 1.000000 . . .
C7 C 0.47097(8) 0.64894(11) 0.24699(10) 0.0233(3) Uani 1.000000 . . .
H7 H 0.49905(8) 0.71173(11) 0.28014(10) 0.0279(3) Uiso 1.000000 R . .
C8 C 0.39243(8) 0.62707(11) 0.24607(10) 0.0242(3) Uani 1.000000 . . .
H8 H 0.35614(8) 0.67217(11) 0.27862(10) 0.0291(3) Uiso 1.000000 R . .
C9 C 0.37456(7) 0.52383(10) 0.18719(10) 0.0215(3) Uani 1.000000 . . .
C10 C 0.30174(7) 0.46841(11) 0.17029(10) 0.0239(3) Uani 1.000000 . . .
H10 H 0.26155(7) 0.50684(11) 0.20149(10) 0.0287(3) Uiso 1.000000 R . .
C11 C 0.27570(7) 0.36888(11) 0.11745(10) 0.0236(3) Uani 1.000000 . . .
C12 C 0.31983(7) 0.29383(11) 0.05968(10) 0.0223(3) Uani 1.000000 . . .
C13 C 0.28976(8) 0.19515(11) -0.00114(11) 0.0269(3) Uani 1.000000 . . .
H13 H 0.23688(8) 0.16906(11) -0.01011(11) 0.0323(3) Uiso 1.000000 R . .
C14 C 0.35071(8) 0.14699(11) -0.04280(11) 0.0274(3) Uani 1.000000 . . .
H14 H 0.34894(8) 0.08128(11) -0.08701(11) 0.0329(3) Uiso 1.000000 R . .
C15 C 0.41875(8) 0.21492(10) -0.00692(10) 0.0227(3) Uani 1.000000 . . .
C16 C 0.49634(8) 0.19398(11) -0.02704(10) 0.0237(3) Uani 1.000000 . . .
C17 C 0.52467(9) 0.10170(11) -0.08412(11) 0.0287(3) Uani 1.000000 . . .
H17 H 0.49397(9) 0.04185(11) -0.11859(11) 0.0345(4) Uiso 1.000000 R . .
C18 C 0.60387(9) 0.11513(12) -0.08017(11) 0.0313(3) Uani 1.000000 . . .
H18 H 0.63831(9) 0.06596(12) -0.11164(11) 0.0375(4) Uiso 1.000000 R . .
C19 C 0.62654(8) 0.21638(11) -0.02028(11) 0.0269(3) Uani 1.000000 . . .
C20 C 0.70222(8) 0.26394(12) 0.00655(11) 0.0303(3) Uani 1.000000 . . .
C27 C 0.18942(8) 0.33706(12) 0.12087(12) 0.0291(3) Uani 1.000000 . . .
H27 H 0.18689(8) 0.25431(12) 0.10739(12) 0.0349(4) Uiso 0.61(2) R P 1
H27a H 0.18162(8) 0.25947(12) 0.09023(12) 0.0349(4) Uiso 0.39(2) R P 4
C30 C 0.02239(9) 0.36206(19) 0.14858(16) 0.0538(5) Uani 1.000000 . . .
H30a H 0.02254(9) 0.44310(19) 0.16634(16) 0.0646(6) Uiso 0.61(2) R P 1
H30b H -0.03162(9) 0.33249(19) 0.14841(16) 0.0646(6) Uiso 0.61(2) R P 1
H30c H 0.00927(9) 0.43626(19) 0.17753(16) 0.0646(6) Uiso 0.39(2) R P 4
H30d H -0.02685(9) 0.31754(19) 0.13910(16) 0.0646(6) Uiso 0.39(2) R P 4
C21 C 0.7880(5) 0.2165(7) -0.0062(7) 0.0329(10) Uani 0.248(3) . P 1
H21 H 0.8280(5) 0.2736(7) 0.0240(7) 0.0395(12) Uiso 0.248(3) R P 1
C22 C 0.8043(15) 0.112(2) 0.0560(18) 0.0329(10) Uani 0.248(3) . P 1
H22a H 0.8077(15) 0.128(2) 0.1359(18) 0.0395(12) Uiso 0.248(3) R P 1
H22b H 0.7603(15) 0.058(2) 0.0358(18) 0.0395(12) Uiso 0.248(3) R P 1
C23 C 0.8827(4) 0.0564(6) 0.0322(6) 0.0329(10) Uani 0.248(3) . P 1
H23a H 0.9277(4) 0.1036(6) 0.0639(6) 0.0395(12) Uiso 0.248(3) R P 1
H23b H 0.8885(4) -0.0181(6) 0.0683(6) 0.0395(12) Uiso 0.248(3) R P 1
C24 C 0.8840(4) 0.0426(6) -0.0920(5) 0.0329(10) Uani 0.248(3) . P 1
H24a H 0.9361(4) 0.0134(6) -0.1049(5) 0.0395(12) Uiso 0.248(3) R P 1
H24b H 0.8435(4) -0.0127(6) -0.1219(5) 0.0395(12) Uiso 0.248(3) R P 1
C25 C 0.8684(5) 0.1532(7) -0.1522(7) 0.0329(10) Uani 0.248(3) . P 1
H25a H 0.8670(5) 0.1408(7) -0.2324(7) 0.0395(12) Uiso 0.248(3) R P 1
H25b H 0.9120(5) 0.2059(7) -0.1278(7) 0.0395(12) Uiso 0.248(3) R P 1
C26 C 0.7902(3) 0.2055(5) -0.1304(5) 0.0329(10) Uani 0.248(3) . P 1
H26a H 0.7841(3) 0.2805(5) -0.1653(5) 0.0395(12) Uiso 0.248(3) R P 1
H26b H 0.7459(3) 0.1579(5) -0.1637(5) 0.0395(12) Uiso 0.248(3) R P 1
C21A C 0.76485(12) 0.19527(18) -0.04272(18) 0.0256(5) Uani 0.752(3) . P 2
H21A H 0.73730(12) 0.15528(18) -0.10884(18) 0.0308(5) Uiso 0.752(3) R P 2
C22A C 0.8022(4) 0.1044(6) 0.0384(4) 0.0284(9) Uani 0.752(3) . P 2
H22c H 0.8310(4) 0.1410(6) 0.1046(4) 0.0341(10) Uiso 0.752(3) R P 2
H22d H 0.7602(4) 0.0572(6) 0.0623(4) 0.0341(10) Uiso 0.752(3) R P 2
C23A C 0.85867(13) 0.03112(18) -0.0156(2) 0.0369(5) Uani 0.752(3) . P 2
H23c H 0.88415(13) -0.02338(18) 0.0391(2) 0.0443(7) Uiso 0.752(3) R P 2
H23d H 0.82868(13) -0.01169(18) -0.0768(2) 0.0443(7) Uiso 0.752(3) R P 2
C24A C 0.92212(11) 0.10117(18) -0.06031(19) 0.0358(5) Uani 0.752(3) . P 2
H24c H 0.95662(11) 0.13611(18) 0.00197(19) 0.0430(7) Uiso 0.752(3) R P 2
H24d H 0.95506(11) 0.05169(18) -0.10016(19) 0.0430(7) Uiso 0.752(3) R P 2
C25A C 0.88530(13) 0.1925(2) -0.1381(2) 0.0342(5) Uani 0.752(3) . P 2
H25c H 0.92751(13) 0.2394(2) -0.1621(2) 0.0410(6) Uiso 0.752(3) R P 2
H25d H 0.85562(13) 0.1574(2) -0.2045(2) 0.0410(6) Uiso 0.752(3) R P 2
C26A C 0.82973(11) 0.26680(16) -0.08198(16) 0.0297(5) Uani 0.752(3) . P 2
H26c H 0.80580(11) 0.32434(16) -0.13456(16) 0.0356(6) Uiso 0.752(3) R P 2
H26d H 0.85984(11) 0.30577(16) -0.01824(16) 0.0356(6) Uiso 0.752(3) R P 2
C28A C 0.1333(7) 0.3857(9) 0.0327(10) 0.0386(19) Uani 0.61(2) . P 1
H28a H 0.1328(7) 0.4682(9) 0.0417(10) 0.046(2) Uiso 0.61(2) R P 1
H28b H 0.1510(7) 0.3690(9) -0.0392(10) 0.046(2) Uiso 0.61(2) R P 1
C29A C 0.0516(5) 0.3418(9) 0.0321(6) 0.0457(17) Uani 0.61(2) . P 1
H29a H 0.0506(5) 0.2605(9) 0.0154(6) 0.055(2) Uiso 0.61(2) R P 1
H29b H 0.0155(5) 0.3801(9) -0.0263(6) 0.055(2) Uiso 0.61(2) R P 1
C31A C 0.0812(7) 0.2985(10) 0.2325(6) 0.045(3) Uani 0.61(2) . P 1
H31a H 0.0640(7) 0.3010(10) 0.3064(6) 0.054(3) Uiso 0.61(2) R P 1
H31b H 0.0846(7) 0.2190(10) 0.2101(6) 0.054(3) Uiso 0.61(2) R P 1
C32A C 0.1588(7) 0.3538(11) 0.2351(8) 0.041(2) Uani 0.61(2) . P 1
H32a H 0.1968(7) 0.3210(11) 0.2948(8) 0.049(3) Uiso 0.61(2) R P 1
H32b H 0.1537(7) 0.4349(11) 0.2503(8) 0.049(3) Uiso 0.61(2) R P 1
C28 C 0.1317(10) 0.4191(13) 0.0424(16) 0.034(3) Uani 0.39(2) . P 4
H28c H 0.1383(10) 0.4973(13) 0.0694(16) 0.041(3) Uiso 0.39(2) R P 4
H28d H 0.1451(10) 0.4165(13) -0.0338(16) 0.041(3) Uiso 0.39(2) R P 4
C29 C 0.0433(8) 0.3798(14) 0.0431(13) 0.054(3) Uani 0.39(2) . P 4
H29c H 0.0347(8) 0.3092(14) 0.0004(13) 0.065(4) Uiso 0.39(2) R P 4
H29d H 0.0077(8) 0.4373(14) 0.0049(13) 0.065(4) Uiso 0.39(2) R P 4
C31 C 0.0766(11) 0.3075(15) 0.2345(11) 0.051(5) Uani 0.39(2) . P 4
H31c H 0.0629(11) 0.3306(15) 0.3071(11) 0.061(6) Uiso 0.39(2) R P 4
H31d H 0.0687(11) 0.2254(15) 0.2280(11) 0.061(6) Uiso 0.39(2) R P 4
C32 C 0.1707(10) 0.3344(15) 0.2322(14) 0.035(3) Uani 0.39(2) . P 4
H32c H 0.2030(10) 0.2761(15) 0.2746(14) 0.042(3) Uiso 0.39(2) R P 4
H32d H 0.1840(10) 0.4077(15) 0.2680(14) 0.042(3) Uiso 0.39(2) R P 4

loop_
_atom_site_aniso_label
_atom_site_aniso_U_11
_atom_site_aniso_U_22
_atom_site_aniso_U_33
_atom_site_aniso_U_12
_atom_site_aniso_U_13
_atom_site_aniso_U_23
N1 0.0231(5) 0.0245(6) 0.0212(5) -0.0005(4) 0.0062(4) 0.0024(4)
N2 0.0220(5) 0.0192(5) 0.0208(5) 0.0002(4) 0.0050(4) -0.0011(4)
N3 0.0244(5) 0.0188(5) 0.0200(5) 0.0010(4) 0.0036(4) 0.0007(4)
N4 0.0292(6) 0.0206(5) 0.0209(5) 0.0050(4) 0.0089(4) 0.0023(4)
C1 0.0218(6) 0.0382(8) 0.0304(7) 0.0036(6) 0.0091(5) 0.0117(6)
C2 0.0226(6) 0.0325(7) 0.0219(6) -0.0013(5) 0.0058(5) 0.0062(5)
C3 0.0236(6) 0.0399(8) 0.0257(7) -0.0069(6) 0.0039(5) 0.0050(6)
C4 0.0301(7) 0.0288(7) 0.0208(6) -0.0077(6) 0.0037(5) 0.0019(5)
C5 0.0265(6) 0.0218(6) 0.0166(6) -0.0026(5) 0.0034(5) 0.0030(5)
C6 0.0271(6) 0.0195(6) 0.0166(6) -0.0021(5) 0.0038(5) 0.0013(5)
C7 0.0335(7) 0.0180(6) 0.0185(6) -0.0012(5) 0.0040(5) -0.0007(5)
C8 0.0309(7) 0.0212(6) 0.0215(6) 0.0043(5) 0.0069(5) -0.0010(5)
C9 0.0255(6) 0.0199(6) 0.0199(6) 0.0030(5) 0.0055(5) 0.0010(5)
C10 0.0232(6) 0.0254(7) 0.0238(6) 0.0045(5) 0.0059(5) 0.0010(5)
C11 0.0226(6) 0.0257(7) 0.0224(6) 0.0000(5) 0.0033(5) 0.0049(5)
C12 0.0249(6) 0.0221(6) 0.0197(6) -0.0017(5) 0.0025(5) 0.0040(5)
C13 0.0307(7) 0.0244(7) 0.0250(6) -0.0062(5) 0.0013(5) 0.0015(5)
C14 0.0394(7) 0.0199(6) 0.0223(6) -0.0045(6) 0.0022(5) -0.0011(5)
C15 0.0326(7) 0.0172(6) 0.0183(6) 0.0003(5) 0.0033(5) 0.0012(5)
C16 0.0359(7) 0.0175(6) 0.0184(6) 0.0024(5) 0.0063(5) 0.0021(5)
C17 0.0447(8) 0.0199(7) 0.0234(6) 0.0042(6) 0.0111(6) 0.0000(5)
C18 0.0472(8) 0.0223(7) 0.0281(7) 0.0105(6) 0.0187(6) 0.0032(6)
C19 0.0356(7) 0.0236(7) 0.0246(6) 0.0092(6) 0.0150(5) 0.0071(5)
C20 0.0329(7) 0.0297(7) 0.0320(7) 0.0105(6) 0.0170(6) 0.0108(6)
C27 0.0233(6) 0.0333(7) 0.0314(7) -0.0042(6) 0.0063(5) -0.0009(6)
C30 0.0251(8) 0.0845(15) 0.0540(11) -0.0008(8) 0.0129(8) 0.0131(10)
C21 0.0284(17) 0.0352(19) 0.0368(19) 0.0054(14) 0.0104(14) 0.0013(14)
C22 0.0284(17) 0.0352(19) 0.0368(19) 0.0054(14) 0.0104(14) 0.0013(14)
C23 0.0284(17) 0.0352(19) 0.0368(19) 0.0054(14) 0.0104(14) 0.0013(14)
C24 0.0284(17) 0.0352(19) 0.0368(19) 0.0054(14) 0.0104(14) 0.0013(14)
C25 0.0284(17) 0.0352(19) 0.0368(19) 0.0054(14) 0.0104(14) 0.0013(14)
C26 0.0284(17) 0.0352(19) 0.0368(19) 0.0054(14) 0.0104(14) 0.0013(14)
C21A 0.0211(9) 0.0288(11) 0.0286(11) 0.0043(8) 0.0090(7) 0.0013(8)
C22A 0.0263(10) 0.0249(15) 0.035(2) 0.0014(10) 0.0095(17) 0.0024(16)
C23A 0.0307(11) 0.0281(11) 0.0542(15) 0.0075(9) 0.0134(10) 0.0057(10)
C24A 0.0227(9) 0.0352(12) 0.0519(12) 0.0068(9) 0.0134(9) 0.0033(10)
C25A 0.0284(11) 0.0379(13) 0.0396(12) 0.0043(9) 0.0168(9) 0.0032(10)
C26A 0.0267(9) 0.0303(10) 0.0342(10) 0.0053(8) 0.0120(8) 0.0068(8)
C28A 0.029(2) 0.056(5) 0.0312(19) -0.004(3) 0.0066(14) 0.007(3)
C29A 0.020(2) 0.092(5) 0.0250(17) 0.002(3) 0.0002(14) 0.008(3)
C31A 0.026(3) 0.081(5) 0.030(4) -0.009(3) 0.009(3) 0.027(4)
C32A 0.023(4) 0.081(5) 0.020(2) 0.000(3) 0.0060(18) 0.006(2)
C28 0.017(3) 0.048(7) 0.037(6) -0.004(4) -0.001(3) 0.021(4)
C29 0.018(3) 0.077(8) 0.067(6) 0.007(4) 0.007(3) 0.027(5)
C31 0.036(7) 0.074(7) 0.045(7) -0.018(5) 0.014(5) -0.023(5)
C32 0.011(4) 0.054(5) 0.042(5) -0.006(4) 0.005(3) 0.010(3)

loop_
_atom_type_symbol
_atom_type_scat_dispersion_real
_atom_type_scat_dispersion_imag
_atom_type_scat_Cromer_Mann_a1
_atom_type_scat_Cromer_Mann_a2
_atom_type_scat_Cromer_Mann_a3
_atom_type_scat_Cromer_Mann_a4
_atom_type_scat_Cromer_Mann_b1
_atom_type_scat_Cromer_Mann_b2
_atom_type_scat_Cromer_Mann_b3
_atom_type_scat_Cromer_Mann_b4
_atom_type_scat_Cromer_Mann_c
_atom_type_scat_source
_atom_type_scat_dispersion_source
C 0.01788 0.00908 2.31000 1.02000 1.58860 0.86500 20.84390 10.20750 0.56870 51.65120 0.21560 'International Tables Volume C Table 6.1.1.4 (pp. 500-502)' 'Brennan, Cowan, Rev. Sci. Instrum., 1992, 63, 850'
H 0.00000 0.00000 0.49300 0.32291 0.14019 0.04081 10.51090 26.12570 3.14236 57.79970 0.00304 'International Tables Volume C Table 6.1.1.4 (pp. 500-502)' 'Brennan, Cowan, Rev. Sci. Instrum., 1992, 63, 850'
N 0.03110 0.01806 12.21260 3.13220 2.01250 1.16630 0.00570 9.89330 28.99750 0.58260 -11.52900 'International Tables Volume C Table 6.1.1.4 (pp. 500-502)' 'Brennan, Cowan, Rev. Sci. Instrum., 1992, 63, 850'

loop_
_geom_angle_atom_site_label_1
_geom_angle_atom_site_label_2
_geom_angle_atom_site_label_3
_geom_angle
_geom_angle_site_symmetry_1
_geom_angle_site_symmetry_3
_geom_angle_publ_flag
C5 N1 C2 107.12(11) . . ?
C6 N2 H2 131.0(10) . . ?
C9 N2 H2 118.5(10) . . ?
C9 N2 C6 110.52(11) . . ?
C15 N3 C12 107.14(11) . . ?
C16 N4 H4 129.5(10) . . ?
C19 N4 H4 120.3(10) . . ?
C19 N4 C16 110.23(11) . . ?
C2 C1 H1 112.97(8) . . ?
C20 C1 H1 112.97(8) . . ?
C20 C1 C2 134.07(13) . . ?
C1 C2 N1 126.71(13) . . ?
C3 C2 N1 108.93(12) . . ?
C3 C2 C1 124.35(12) . . ?
H3 C3 C2 126.22(7) . . ?
C4 C3 C2 107.56(12) . . ?
C4 C3 H3 126.22(8) . . ?
H4a C4 C3 127.10(8) . . ?
C5 C4 C3 105.81(12) . . ?
C5 C4 H4a 127.10(8) . . ?
C4 C5 N1 110.58(11) . . ?
C6 C5 N1 120.83(11) . . ?
C6 C5 C4 128.55(12) . . ?
C5 C6 N2 121.34(11) . . ?
C7 C6 N2 107.62(11) . . ?
C7 C6 C5 130.90(12) . . ?
H7 C7 C6 126.37(7) . . ?
C8 C7 C6 107.27(11) . . ?
C8 C7 H7 126.37(8) . . ?
H8 C8 C7 126.02(8) . . ?
C9 C8 C7 107.96(11) . . ?
C9 C8 H8 126.02(7) . . ?
C8 C9 N2 106.62(11) . . ?
C10 C9 N2 126.39(12) . . ?
C10 C9 C8 126.96(11) . . ?
H10 C10 C9 113.16(7) . . ?
C11 C10 C9 133.69(12) . . ?
C11 C10 H10 113.16(7) . . ?
C12 C11 C10 127.45(12) . . ?
C27 C11 C10 116.49(11) . . ?
C27 C11 C12 116.05(12) . . ?
C11 C12 N3 125.16(12) . . ?
C13 C12 N3 108.61(11) . . ?
C13 C12 C11 126.23(12) . . ?
H13 C13 C12 126.27(7) . . ?
C14 C13 C12 107.46(12) . . ?
C14 C13 H13 126.27(8) . . ?
H14 C14 C13 126.82(8) . . ?
C15 C14 C13 106.37(12) . . ?
C15 C14 H14 126.82(7) . . ?
C14 C15 N3 110.42(11) . . ?
C16 C15 N3 123.21(12) . . ?
C16 C15 C14 126.34(12) . . ?
C15 C16 N4 123.89(11) . . ?
C17 C16 N4 107.98(12) . . ?
C17 C16 C15 128.10(13) . . ?
H17 C17 C16 126.35(8) . . ?
C18 C17 C16 107.31(12) . . ?
C18 C17 H17 126.35(8) . . ?
H18 C18 C17 125.82(8) . . ?
C19 C18 C17 108.36(12) . . ?
C19 C18 H18 125.82(8) . . ?
C18 C19 N4 106.12(12) . . ?
C20 C19 N4 124.76(13) . . ?
C20 C19 C18 129.10(12) . . ?
C19 C20 C1 127.07(12) . . ?
C21 C20 C1 101.0(3) . . ?
C21 C20 C19 131.4(3) . . ?
C21A C20 C1 121.62(14) . . ?
C21A C20 C19 111.31(14) . . ?
C21A C20 C21 22.3(3) . . ?
H27 C27 C11 105.05(8) . . ?
H27a C27 C11 107.35(8) . . ?
H27a C27 H27 12.9 . . ?
C28A C27 C11 114.9(5) . . ?
C28A C27 H27 105.1(4) . . ?
C28A C27 H27a 92.8(4) . . ?
C32A C27 C11 115.7(4) . . ?
C32A C27 H27 105.1(5) . . ?
C32A C27 H27a 114.0(4) . . ?
C32A C27 C28A 109.8(6) . . ?
C28 C27 C11 110.4(6) . . ?
C28 C27 H27 119.4(6) . . ?
C28 C27 H27a 107.4(6) . . ?
C28 C27 C28A 14.6(8) . . ?
C28 C27 C32A 101.6(8) . . ?
C32 C27 C11 111.8(6) . . ?
C32 C27 H27 97.1(7) . . ?
C32 C27 H27a 107.4(7) . . ?
C32 C27 C28A 119.8(8) . . ?
C32 C27 C32A 10.9(11) . . ?
C32 C27 C28 112.3(9) . . ?
H30b C30 H30a 108.8 . . ?
H30c C30 H30a 17.0 . . ?
H30c C30 H30b 93.5 . . ?
H30d C30 H30a 121.7 . . ?
H30d C30 H30b 13.5 . . ?
H30d C30 H30c 106.8 . . ?
C29A C30 H30a 110.7(4) . . ?
C29A C30 H30b 110.7(3) . . ?
C29A C30 H30c 124.8(4) . . ?
C29A C30 H30d 100.5(4) . . ?
C31A C30 H30a 110.7(4) . . ?
C31A C30 H30b 110.7(3) . . ?
C31A C30 H30c 111.2(5) . . ?
C31A C30 H30d 106.5(4) . . ?
C31A C30 C29A 105.4(6) . . ?
C29 C30 H30a 93.6(7) . . ?
C29 C30 H30b 114.1(6) . . ?
C29 C30 H30c 107.1(7) . . ?
C29 C30 H30d 107.1(7) . . ?
C29 C30 C29A 17.7(7) . . ?
C29 C30 C31A 117.6(7) . . ?
C31 C30 H30a 107.2(7) . . ?
C31 C30 H30b 110.2(6) . . ?
C31 C30 H30c 107.1(7) . . ?
C31 C30 H30d 107.1(7) . . ?
C31 C30 C29A 109.3(8) . . ?
C31 C30 C31A 4.3(10) . . ?
C31 C30 C29 120.9(9) . . ?
H21 C21 C20 108.4(3) . . ?
C22 C21 C20 111.2(11) . . ?
C22 C21 H21 108.4(9) . . ?
C26 C21 C20 106.0(5) . . ?
C26 C21 H21 108.4(4) . . ?
C26 C21 C22 114.3(10) . . ?
H22a C22 C21 109.3(8) . . ?
H22b C22 C21 109.3(9) . . ?
H22b C22 H22a 107.9 . . ?
C23 C22 C21 111.8(17) . . ?
C23 C22 H22a 109.3(8) . . ?
C23 C22 H22b 109.3(9) . . ?
H23a C23 C22 109.4(9) . . ?
H23b C23 C22 109.4(11) . . ?
H23b C23 H23a 108.0 . . ?
C24 C23 C22 111.2(10) . . ?
C24 C23 H23a 109.4(4) . . ?
C24 C23 H23b 109.4(4) . . ?
H24a C24 C23 109.4(3) . . ?
H24b C24 C23 109.4(4) . . ?
H24b C24 H24a 108.0 . . ?
C25 C24 C23 111.3(6) . . ?
C25 C24 H24a 109.4(4) . . ?
C25 C24 H24b 109.4(4) . . ?
H25a C25 C24 109.3(4) . . ?
H25b C25 C24 109.3(4) . . ?
H25b C25 H25a 107.9 . . ?
C26 C25 C24 111.7(6) . . ?
C26 C25 H25a 109.3(4) . . ?
C26 C25 H25b 109.3(4) . . ?
C25 C26 C21 110.4(6) . . ?
H26a C26 C21 109.6(4) . . ?
H26a C26 C25 109.6(4) . . ?
H26b C26 C21 109.6(4) . . ?
H26b C26 C25 109.6(4) . . ?
H26b C26 H26a 108.1 . . ?
H21A C21A C20 107.09(11) . . ?
C22A C21A C20 111.7(3) . . ?
C22A C21A H21A 107.1(2) . . ?
C26A C21A C20 113.78(16) . . ?
C26A C21A H21A 107.09(12) . . ?
C26A C21A C22A 109.7(3) . . ?
H22c C22A C21A 109.5(2) . . ?
H22d C22A C21A 109.5(3) . . ?
H22d C22A H22c 108.1 . . ?
C23A C22A C21A 110.8(4) . . ?
C23A C22A H22c 109.5(3) . . ?
C23A C22A H22d 109.5(3) . . ?
H23c C23A C22A 109.3(3) . . ?
H23d C23A C22A 109.3(3) . . ?
H23d C23A H23c 108.0 . . ?
C24A C23A C22A 111.6(3) . . ?
C24A C23A H23c 109.31(12) . . ?
C24A C23A H23d 109.31(15) . . ?
H24c C24A C23A 109.42(15) . . ?
H24d C24A C23A 109.42(12) . . ?
H24d C24A H24c 108.0 . . ?
C25A C24A C23A 111.08(17) . . ?
C25A C24A H24c 109.42(13) . . ?
C25A C24A H24d 109.42(11) . . ?
H25c C25A C24A 109.39(11) . . ?
H25d C25A C24A 109.39(13) . . ?
H25d C25A H25c 108.0 . . ?
C26A C25A C24A 111.21(18) . . ?
C26A C25A H25c 109.39(11) . . ?
C26A C25A H25d 109.39(12) . . ?
C25A C26A C21A 110.04(16) . . ?
H26c C26A C21A 109.65(11) . . ?
H26c C26A C25A 109.65(12) . . ?
H26d C26A C21A 109.65(12) . . ?
H26d C26A C25A 109.65(12) . . ?
H26d C26A H26c 108.2 . . ?
H28a C28A C27 109.1(4) . . ?
H28b C28A C27 109.1(5) . . ?
H28b C28A H28a 107.8 . . ?
C29A C28A C27 112.7(8) . . ?
C29A C28A H28a 109.1(4) . . ?
C29A C28A H28b 109.1(5) . . ?
C28A C29A C30 110.6(6) . . ?
H29a C29A C30 109.5(4) . . ?
H29a C29A C28A 109.5(4) . . ?
H29b C29A C30 109.5(3) . . ?
H29b C29A C28A 109.5(5) . . ?
H29b C29A H29a 108.1 . . ?
H31a C31A C30 110.2(4) . . ?
H31b C31A C30 110.2(5) . . ?
H31b C31A H31a 108.5 . . ?
C32A C31A C30 107.4(7) . . ?
C32A C31A H31a 110.2(5) . . ?
C32A C31A H31b 110.2(8) . . ?
C31A C32A C27 109.4(7) . . ?
H32a C32A C27 109.8(4) . . ?
H32a C32A C31A 109.8(5) . . ?
H32b C32A C27 109.8(5) . . ?
H32b C32A C31A 109.8(8) . . ?
H32b C32A H32a 108.2 . . ?
H28c C28 C27 109.9(6) . . ?
H28d C28 C27 109.9(7) . . ?
H28d C28 H28c 108.296845279(15) . . ?
C29 C28 C27 109.0(11) . . ?
C29 C28 H28c 109.9(6) . . ?
C29 C28 H28d 109.9(8) . . ?
C28 C29 C30 114.5(12) . . ?
H29c C29 C30 108.6(8) . . ?
H29c C29 C28 108.6(7) . . ?
H29d C29 C30 108.6(6) . . ?
H29d C29 C28 108.6(7) . . ?
H29d C29 H29c 107.6 . . ?
H31c C31 C30 108.4(7) . . ?
H31d C31 C30 108.4(7) . . ?
H31d C31 H31c 107.5 . . ?
C32 C31 C30 115.4(11) . . ?
C32 C31 H31c 108.4(8) . . ?
C32 C31 H31d 108.4(9) . . ?
C31 C32 C27 111.5(11) . . ?
H32c C32 C27 109.3(8) . . ?
H32c C32 C31 109.3(9) . . ?
H32d C32 C27 109.3(7) . . ?
H32d C32 C31 109.3(9) . . ?
H32d C32 H32c 107.97645873(2) . . ?

loop_
_geom_bond_atom_site_label_1
_geom_bond_atom_site_label_2
_geom_bond_distance
_geom_bond_site_symmetry_2
_geom_bond_publ_flag
N1 C2 1.3635(16) . ?
N1 C5 1.3537(17) . ?
N2 H2 0.969(18) . ?
N2 C6 1.3586(16) . ?
N2 C9 1.3633(15) . ?
N3 C12 1.3717(16) . ?
N3 C15 1.3519(16) . ?
N4 H4 1.001(19) . ?
N4 C16 1.3545(17) . ?
N4 C19 1.3728(16) . ?
C1 H1 0.9500 . ?
C1 C2 1.4132(19) . ?
C1 C20 1.398(2) . ?
C2 C3 1.449(2) . ?
C3 H3 0.9500 . ?
C3 C4 1.355(2) . ?
C4 H4a 0.9500 . ?
C4 C5 1.4440(18) . ?
C5 C6 1.4055(18) . ?
C6 C7 1.4287(17) . ?
C7 H7 0.9500 . ?
C7 C8 1.3694(18) . ?
C8 H8 0.9500 . ?
C8 C9 1.4376(18) . ?
C9 C10 1.4018(18) . ?
C10 H10 0.9500 . ?
C10 C11 1.3947(19) . ?
C11 C12 1.4210(18) . ?
C11 C27 1.5325(17) . ?
C12 C13 1.4482(18) . ?
C13 H13 0.9500 . ?
C13 C14 1.352(2) . ?
C14 H14 0.9500 . ?
C14 C15 1.4377(19) . ?
C15 C16 1.4075(18) . ?
C16 C17 1.4237(18) . ?
C17 H17 0.9500 . ?
C17 C18 1.361(2) . ?
C18 H18 0.9500 . ?
C18 C19 1.438(2) . ?
C19 C20 1.412(2) . ?
C20 C21 1.602(7) . ?
C20 C21A 1.537(2) . ?
C27 H27 1.0000 . ?
C27 H27a 1.0000 . ?
C27 C28A 1.463(12) . ?
C27 C32A 1.573(11) . ?
C27 C28 1.611(17) . ?
C27 C32 1.442(18) . ?
C30 H30a 0.9900 . ?
C30 H30b 0.9900 . ?
C30 H30c 0.9900 . ?
C30 H30d 0.9900 . ?
C30 C29A 1.593(8) . ?
C30 C31A 1.536(10) . ?
C30 C29 1.403(16) . ?
C30 C31 1.457(18) . ?
C21 H21 1.0000 . ?
C21 C22 1.47(3) . ?
C21 C26 1.532(10) . ?
C22 H22a 0.9900 . ?
C22 H22b 0.9900 . ?
C22 C23 1.56(3) . ?
C23 H23a 0.9900 . ?
C23 H23b 0.9900 . ?
C23 C24 1.534(9) . ?
C24 H24a 0.9900 . ?
C24 H24b 0.9900 . ?
C24 C25 1.515(10) . ?
C25 H25a 0.9900 . ?
C25 H25b 0.9900 . ?
C25 C26 1.534(9) . ?
C26 H26a 0.9900 . ?
C26 H26b 0.9900 . ?
C21A H21A 1.0000 . ?
C21A C22A 1.547(8) . ?
C21A C26A 1.530(3) . ?
C22A H22c 0.9900 . ?
C22A H22d 0.9900 . ?
C22A C23A 1.521(7) . ?
C23A H23c 0.9900 . ?
C23A H23d 0.9900 . ?
C23A C24A 1.530(3) . ?
C24A H24c 0.9900 . ?
C24A H24d 0.9900 . ?
C24A C25A 1.525(3) . ?
C25A H25c 0.9900 . ?
C25A H25d 0.9900 . ?
C25A C26A 1.531(3) . ?
C26A H26c 0.9900 . ?
C26A H26d 0.9900 . ?
C28A H28a 0.9900 . ?
C28A H28b 0.9900 . ?
C28A C29A 1.493(15) . ?
C29A H29a 0.9900 . ?
C29A H29b 0.9900 . ?
C31A H31a 0.9900 . ?
C31A H31b 0.9900 . ?
C31A C32A 1.480(16) . ?
C32A H32a 0.9900 . ?
C32A H32b 0.9900 . ?
C28 H28c 0.9900 . ?
C28 H28d 0.9900 . ?
C28 C29 1.59(2) . ?
C29 H29c 0.9900 . ?
C29 H29d 0.9900 . ?
C31 H31c 0.9900 . ?
C31 H31d 0.9900 . ?
C31 C32 1.65(3) . ?
C32 H32c 0.9900 . ?
C32 H32d 0.9900 . ?

loop_
_geom_torsion_atom_site_label_1
_geom_torsion_atom_site_label_2
_geom_torsion_atom_site_label_3
_geom_torsion_atom_site_label_4
_geom_torsion
_geom_torsion_site_symmetry_1
_geom_torsion_site_symmetry_2
_geom_torsion_site_symmetry_3
_geom_torsion_site_symmetry_4
_geom_torsion_publ_flag
N1 C2 C1 C20 0.72(18) . . . . ?
N1 C2 C3 C4 -0.52(12) . . . . ?
N1 C5 C4 C3 -0.27(11) . . . . ?
N1 C5 C6 N2 1.61(14) . . . . ?
N1 C5 C6 C7 176.80(11) . . . . ?
N2 C6 C5 C4 -175.61(11) . . . . ?
N2 C6 C7 C8 0.52(11) . . . . ?
N2 C9 C8 C7 -0.52(11) . . . . ?
N2 C9 C10 C11 -1.39(17) . . . . ?
N3 C12 C11 C10 5.66(16) . . . . ?
N3 C12 C11 C27 -175.01(12) . . . . ?
N3 C12 C13 C14 -0.36(11) . . . . ?
N3 C15 C14 C13 -0.70(12) . . . . ?
N3 C15 C16 N4 -1.60(14) . . . . ?
N3 C15 C16 C17 176.24(12) . . . . ?
N4 C16 C15 C14 -179.26(12) . . . . ?
N4 C16 C17 C18 -0.06(11) . . . . ?
N4 C19 C18 C17 0.01(12) . . . . ?
N4 C19 C20 C1 0.87(16) . . . . ?
N4 C19 C20 C21 170.1(4) . . . . ?
N4 C19 C20 C21A -178.40(15) . . . . ?
C1 C2 N1 C5 -178.37(14) . . . . ?
C1 C2 C3 C4 178.23(14) . . . . ?
C1 C20 C19 C18 -177.78(13) . . . . ?
C1 C20 C21 C22 111.9(9) . . . . ?
C1 C20 C21 C26 -123.3(4) . . . . ?
C1 C20 C21A C22A 89.4(3) . . . . ?
C1 C20 C21A C26A -35.53(16) . . . . ?
C2 N1 C5 C4 -0.06(11) . . . . ?
C2 N1 C5 C6 -177.73(10) . . . . ?
C2 C1 C20 C19 -2.75(19) . . . . ?
C2 C1 C20 C21 -174.5(3) . . . . ?
C2 C1 C20 C21A 176.45(17) . . . . ?
C2 C3 C4 C5 0.46(12) . . . . ?
C3 C2 N1 C5 0.34(12) . . . . ?
C3 C2 C1 C20 -177.80(12) . . . . ?
C3 C4 C5 C6 177.18(10) . . . . ?
C4 C5 C6 C7 -0.42(17) . . . . ?
C5 C6 N2 C9 175.32(12) . . . . ?
C5 C6 C7 C8 -175.18(15) . . . . ?
C6 N2 C9 C8 0.86(11) . . . . ?
C6 N2 C9 C10 -177.09(10) . . . . ?
C6 C7 C8 C9 0.00(11) . . . . ?
C7 C6 N2 C9 -0.87(11) . . . . ?
C7 C8 C9 C10 177.42(10) . . . . ?
C8 C9 C10 C11 -178.93(12) . . . . ?
C9 C10 C11 C12 -2.18(19) . . . . ?
C9 C10 C11 C27 178.49(15) . . . . ?
C10 C11 C12 C13 -175.28(13) . . . . ?
C10 C11 C27 C28A 86.7(5) . . . . ?
C10 C11 C27 C32A -43.0(5) . . . . ?
C10 C11 C27 C28 71.6(7) . . . . ?
C10 C11 C27 C32 -54.1(8) . . . . ?
C11 C12 N3 C15 179.13(13) . . . . ?
C11 C12 C13 C14 -179.55(14) . . . . ?
C11 C27 C28A C29A 173.4(5) . . . . ?
C11 C27 C32A C31A -168.4(8) . . . . ?
C11 C27 C28 C29 177.1(8) . . . . ?
C11 C27 C32 C31 176.6(10) . . . . ?
C12 N3 C15 C14 0.46(11) . . . . ?
C12 N3 C15 C16 -177.53(10) . . . . ?
C12 C11 C27 C28A -92.7(5) . . . . ?
C12 C11 C27 C32A 137.6(5) . . . . ?
C12 C11 C27 C28 -107.8(7) . . . . ?
C12 C11 C27 C32 126.5(8) . . . . ?
C12 C13 C14 C15 0.62(11) . . . . ?
C13 C12 N3 C15 -0.07(11) . . . . ?
C13 C12 C11 C27 4.05(15) . . . . ?
C13 C14 C15 C16 177.22(10) . . . . ?
C14 C15 C16 C17 -1.43(16) . . . . ?
C15 C16 N4 C19 178.28(13) . . . . ?
C15 C16 C17 C18 -178.17(15) . . . . ?
C16 N4 C19 C18 -0.05(11) . . . . ?
C16 N4 C19 C20 -178.97(10) . . . . ?
C16 C17 C18 C19 0.03(12) . . . . ?
C17 C16 N4 C19 0.07(12) . . . . ?
C17 C18 C19 C20 178.86(11) . . . . ?
C18 C19 C20 C21 -8.5(4) . . . . ?
C18 C19 C20 C21A 2.94(16) . . . . ?
C19 C20 C21 C22 -59.4(9) . . . . ?
C19 C20 C21 C26 65.5(4) . . . . ?
C19 C20 C21A C22A -91.3(3) . . . . ?
C19 C20 C21A C26A 143.79(15) . . . . ?
C20 C21 C22 C23 172.6(9) . . . . ?
C20 C21 C26 C25 -176.4(5) . . . . ?
C20 C21A C22A C23A 175.1(3) . . . . ?
C20 C21A C26A C25A -175.35(18) . . . . ?
C27 C28A C29A C30 56.2(8) . . . . ?
C27 C32A C31A C30 -66.2(8) . . . . ?
C27 C28 C29 C30 49.2(12) . . . . ?
C27 C32 C31 C30 -39.8(13) . . . . ?
C21 C20 C21A C22A 65.5(9) . . . . ?
C21 C20 C21A C26A -59.4(8) . . . . ?
C21 C22 C23 C24 -52.4(15) . . . . ?
C21 C26 C25 C24 54.2(6) . . . . ?
C22 C21 C20 C21A -88.7(12) . . . . ?
C22 C21 C26 C25 -53.5(13) . . . . ?
C22 C23 C24 C25 54.3(12) . . . . ?
C23 C22 C21 C26 52.6(15) . . . . ?
C23 C24 C25 C26 -56.1(6) . . . . ?
C26 C21 C20 C21A 36.2(5) . . . . ?
C21A C22A C23A C24A 55.7(4) . . . . ?
C21A C26A C25A C24A -58.16(19) . . . . ?
C22A C21A C26A C25A 58.7(3) . . . . ?
C22A C23A C24A C25A -54.5(3) . . . . ?
C23A C22A C21A C26A -57.8(4) . . . . ?
C23A C24A C25A C26A 55.6(2) . . . . ?
C28A C27 C32A C31A 59.5(8) . . . . ?
C28A C27 C28 C29 66(5) . . . . ?
C28A C27 C32 C31 37.9(10) . . . . ?
C28A C29A C30 C31A -59.9(7) . . . . ?
C28A C29A C30 C29 75.7(14) . . . . ?
C28A C29A C30 C31 -58.0(10) . . . . ?
C29A C30 C31A C32A 65.3(7) . . . . ?
C29A C30 C29 C28 -93(3) . . . . ?
C29A C30 C31 C32 49.3(8) . . . . ?
C29A C28A C27 C32A -54.1(8) . . . . ?
C29A C28A C27 C28 -111.5(9) . . . . ?
C29A C28A C27 C32 -49.1(11) . . . . ?
C31A C30 C29 C28 -43.9(8) . . . . ?
C31A C30 C31 C32 75(13) . . . . ?
C31A C32A C27 C28 72.0(12) . . . . ?
C31A C32A C27 C32 -97.0(17) . . . . ?
C32A C27 C28 C29 -59.6(8) . . . . ?
C32A C27 C32 C31 63(5) . . . . ?
C32A C31A C30 C29 51.4(11) . . . . ?
C32A C31A C30 C31 -90(5) . . . . ?
C28 C27 C32 C31 51.9(11) . . . . ?
C28 C29 C30 C31 -40.8(14) . . . . ?
C29 C30 C31 C32 34.4(11) . . . . ?
C29 C28 C27 C32 -57.4(12) . . . . ?
